data_7051644
loop_
_publ_author_name
'Ulrich, S\'ebastien'
'Buhler, Eric'
'Lehn, Jean-Marie'

_publ_section_title
;
 Reversible constitutional switching between macrocycles and polymers
 induced by shape change in a dynamic covalent system
;
_journal_issue 2
_journal_name_full 'New Journal of Chemistry'
_journal_page_first 271
_journal_paper_doi 10.1039/b817261g
_journal_volume 33
_journal_year 2009
_chemical_formula_sum 'C37 H36 N13.5'
_chemical_formula_weight 669.79
_chemical_name_systematic
;
?
;
_space_group_IT_number 5
_symmetry_cell_setting monoclinic
_symmetry_space_group_name_Hall 'C 2y'
_symmetry_space_group_name_H-M 'C 1 2 1'
_atom_sites_solution_hydrogens geom
_atom_sites_solution_primary direct
_atom_sites_solution_secondary difmap
_audit_creation_method SHELXL-97
_cell_angle_alpha 90.00
_cell_angle_beta 111.24(4)
_cell_angle_gamma 90.00
_cell_formula_units_Z 2
_cell_length_a 26.46(2)
_cell_length_b 4.493(4)
_cell_length_c 17.260(13)
_cell_measurement_reflns_used 6574
_cell_measurement_temperature 273(2)
_cell_measurement_theta_max 9.52
_cell_measurement_theta_min 1.5
_cell_volume 1913(3)
_computing_cell_refinement 'Bruker XSCANS'
_computing_data_collection 'Bruker XSCANS'
_computing_data_reduction 'Bruker SAINT'
_computing_structure_refinement 'SHELXL-97 (Sheldrick, 1997)'
_computing_structure_solution 'SHELXS-97 (Sheldrick, 1997)'
_diffrn_ambient_temperature 273(2)
_diffrn_measured_fraction_theta_full 0.968
_diffrn_measured_fraction_theta_max 0.968
_diffrn_measurement_device_type Bruker
_diffrn_measurement_method 'phi scan'
_diffrn_radiation_monochromator graphite
_diffrn_radiation_source 'fine-focus sealed tube'
_diffrn_radiation_type synchrotron
_diffrn_radiation_wavelength 0.26470
_diffrn_reflns_av_R_equivalents 0.0000
_diffrn_reflns_av_sigmaI/netI 0.1022
_diffrn_reflns_limit_h_max 32
_diffrn_reflns_limit_h_min 0
_diffrn_reflns_limit_k_max 5
_diffrn_reflns_limit_k_min -5
_diffrn_reflns_limit_l_max 20
_diffrn_reflns_limit_l_min -21
_diffrn_reflns_number 3793
_diffrn_reflns_theta_full 9.52
_diffrn_reflns_theta_max 9.52
_diffrn_reflns_theta_min 1.50
_exptl_absorpt_coefficient_mu 0.048
_exptl_absorpt_correction_type none
_exptl_crystal_colour yellow
_exptl_crystal_density_diffrn 1.163
_exptl_crystal_density_meas ?
_exptl_crystal_density_method .
_exptl_crystal_description prism
_exptl_crystal_F_000 705
_exptl_crystal_size_max 0.15
_exptl_crystal_size_mid 0.04
_exptl_crystal_size_min 0.01
_refine_diff_density_max 0.353
_refine_diff_density_min -0.150
_refine_diff_density_rms 0.040
_refine_ls_abs_structure_details 'Flack H D (1983), Acta Cryst. A39, 876-881'
_refine_ls_abs_structure_Flack -10(10)
_refine_ls_extinction_method none
_refine_ls_goodness_of_fit_ref 0.969
_refine_ls_hydrogen_treatment constr
_refine_ls_matrix_type full
_refine_ls_number_parameters 420
_refine_ls_number_reflns 3793
_refine_ls_number_restraints 52
_refine_ls_restrained_S_all 0.967
_refine_ls_R_factor_all 0.1386
_refine_ls_R_factor_gt 0.0898
_refine_ls_shift/su_max 0.001
_refine_ls_shift/su_mean 0.000
_refine_ls_structure_factor_coef Fsqd
_refine_ls_weighting_details 'calc w=1/[\s^2^(Fo^2^)+(0.1479P)^2^+0.0000P] where P=(Fo^2^+2Fc^2^)/3'
_refine_ls_weighting_scheme calc
_refine_ls_wR_factor_gt 0.2179
_refine_ls_wR_factor_ref 0.2592
_reflns_number_gt 1962
_reflns_number_total 3793
_reflns_threshold_expression >2sigma(I)
_cod_data_source_file b817261g.txt
_cod_data_source_block c2
_cod_depositor_comments
;
The following automatic conversions were performed:
'_symmetry_cell_setting' value 'Monoclinic' changed to 'monoclinic'
according to '/home/saulius/struct/CIF-dictionaries/cif_core.dic'
dictionary named 'cif_core.dic' version 2.4.1 from 2010-06-29.

Automatic conversion script
Id: cif_fix_enum 1527 2010-12-29 10:47:43Z saulius 
;
_cod_original_cell_volume 1912(3)
_cod_original_sg_symbol_H-M C2
_cod_original_formula_sum 'C37 H36 N13.50'
_cod_database_code 7051644

loop_
_symmetry_equiv_pos_as_xyz
'x, y, z'
'-x, y, -z'
'x+1/2, y+1/2, z'
'-x+1/2, y+1/2, -z'

loop_
_atom_site_label
_atom_site_type_symbol
_atom_site_fract_x
_atom_site_fract_y
_atom_site_fract_z
_atom_site_U_iso_or_equiv
_atom_site_adp_type
_atom_site_occupancy
_atom_site_symmetry_multiplicity
_atom_site_calc_flag
_atom_site_refinement_flags
_atom_site_disorder_assembly
_atom_site_disorder_group
C1A C 0.2710(3) -0.226(3) 0.0946(8) 0.063(3) Uani 0.50 1 d P A 1
H1A H 0.2383 -0.3256 0.0694 0.076 Uiso 0.50 1 calc PR A 1
C2A C 0.2728(5) -0.038(2) 0.1467(10) 0.073(4) Uani 0.50 1 d P A 1
H2A H 0.2415 0.0253 0.1544 0.088 Uiso 0.50 1 calc PR A 1
C3A C 0.3271(4) 0.086(2) 0.1975(6) 0.059(2) Uani 0.50 1 d P A 1
C4A C 0.3701(3) -0.0032(19) 0.1793(5) 0.0497(19) Uani 0.50 1 d P A 1
H4A H 0.4045 0.0650 0.2114 0.060 Uiso 0.50 1 calc PR A 1
C5A C 0.3641(4) -0.189(3) 0.1159(7) 0.061(3) Uani 0.50 1 d P A 1
N2A N 0.4081(3) -0.3075(15) 0.0908(6) 0.064(2) Uani 0.50 1 d P A 1
C8A C 0.64645(15) -0.134(3) 0.1896(3) 0.1010(15) Uani 0.50 1 d P B 1
H8A H 0.6736 -0.1599 0.1680 0.121 Uiso 0.50 1 calc PR B 1
C9A C 0.6583(4) 0.012(2) 0.2561(6) 0.060(2) Uani 0.50 1 d P B 1
H9A H 0.6942 0.0477 0.2894 0.072 Uiso 0.50 1 calc PR B 1
C10A C 0.6167(3) 0.1188(17) 0.2785(5) 0.0481(18) Uani 0.50 1 d P . 1
C11A C 0.5631(4) 0.022(2) 0.2349(5) 0.066(2) Uani 0.50 1 d P C 1
H11A H 0.5355 0.0593 0.2550 0.079 Uiso 0.50 1 calc PR C 1
C14A C 0.3059(4) 0.5639(15) 0.3653(5) 0.055(2) Uani 0.50 1 d P A 1
H14C H 0.2769 0.7088 0.3542 0.066 Uiso 0.50 1 calc PR A 1
H14D H 0.3395 0.6704 0.3747 0.066 Uiso 0.50 1 calc PR A 1
C15A C 0.3240(4) 0.582(2) 0.5240(7) 0.075(3) Uani 0.50 1 d P A 1
H15C H 0.3581 0.6858 0.5352 0.090 Uiso 0.50 1 calc PR A 1
H15D H 0.2955 0.7283 0.5159 0.090 Uiso 0.50 1 calc PR A 1
C16A C 0.31071(15) 0.3773(15) 0.4451(2) 0.0730(9) Uani 0.50 1 d P A 1
H16C H 0.2769 0.2732 0.4356 0.088 Uiso 0.50 1 calc PR A 1
H16D H 0.3391 0.2295 0.4551 0.088 Uiso 0.50 1 calc PR A 1
C21A C 0.4002(4) -0.568(6) 0.0178(5) 0.120(6) Uani 0.50 1 d P A 1
H21A H 0.4346 -0.6070 0.0127 0.180 Uiso 0.50 1 calc PR A 1
H21B H 0.3750 -0.4976 -0.0345 0.180 Uiso 0.50 1 calc PR A 1
H21C H 0.3866 -0.7471 0.0332 0.180 Uiso 0.50 1 calc PR A 1
N1A N 0.3148(4) -0.3041(17) 0.0696(5) 0.072(2) Uani 0.50 1 d P A 1
C6A C 0.4995(4) -0.2824(19) 0.1192(6) 0.060(2) Uani 0.50 1 d P A 1
H6A H 0.4969 -0.4285 0.0797 0.072 Uiso 0.50 1 calc PR A 1
N3A N 0.4577(3) -0.200(2) 0.1382(6) 0.061(2) Uani 0.50 1 d P A 1
N4A N 0.5940(3) -0.2637(18) 0.1441(5) 0.0636(19) Uani 0.50 1 d P B 1
C1B C 0.2714(4) -0.015(3) 0.0841(6) 0.075(3) Uani 0.50 1 d P . 2
H1B H 0.2373 0.0522 0.0500 0.090 Uiso 0.50 1 calc PR . 2
C2B C 0.2746(3) -0.224(3) 0.1558(5) 0.060(3) Uani 0.50 1 d P . 2
H2B H 0.2442 -0.2668 0.1687 0.072 Uiso 0.50 1 calc PR . 2
C3B C 0.3234(4) -0.344(2) 0.1996(5) 0.060(2) Uani 0.50 1 d P . 2
C4B C 0.3710(5) -0.259(3) 0.1804(7) 0.079(3) Uani 0.50 1 d P . 2
H4B H 0.4051 -0.3390 0.2090 0.095 Uiso 0.50 1 calc PR . 2
C5B C 0.3620(5) -0.040(3) 0.1135(8) 0.059(3) Uani 0.50 1 d P . 2
N2B N 0.4056(4) 0.047(2) 0.0907(5) 0.079(3) Uani 0.50 1 d P . 2
C8B C 0.64645(15) -0.134(3) 0.1896(3) 0.1010(15) Uani 0.50 1 d P C 2
H8B H 0.6720 -0.1446 0.1643 0.121 Uiso 0.50 1 calc PR C 2
C9B C 0.6595(4) -0.260(3) 0.2575(7) 0.079(3) Uani 0.50 1 d P C 2
H9B H 0.6958 -0.2834 0.2911 0.095 Uiso 0.50 1 calc PR C 2
C10B C 0.6161(4) -0.372(2) 0.2838(7) 0.077(3) Uani 0.50 1 d P . 2
C11B C 0.5626(3) -0.2729(18) 0.2322(6) 0.0521(19) Uani 0.50 1 d P C 2
H11B H 0.5333 -0.3243 0.2474 0.063 Uiso 0.50 1 calc PR C 2
C14B C 0.3077(5) 0.165(3) 0.3686(6) 0.086(3) Uani 0.50 1 d P A 2
H14A H 0.3420 0.0645 0.3792 0.104 Uiso 0.50 1 calc PR A 2
H14B H 0.2794 0.0163 0.3589 0.104 Uiso 0.50 1 calc PR A 2
C15B C 0.3270(4) 0.172(3) 0.5261(6) 0.074(3) Uani 0.50 1 d P A 2
H15A H 0.3007 0.0135 0.5185 0.089 Uiso 0.50 1 calc PR A 2
H15B H 0.3625 0.0838 0.5378 0.089 Uiso 0.50 1 calc PR A 2
C16B C 0.31071(15) 0.3773(15) 0.4451(2) 0.0730(9) Uani 0.50 1 d P A 2
H16A H 0.3376 0.5318 0.4524 0.088 Uiso 0.50 1 calc PR A 2
H16B H 0.2759 0.4710 0.4349 0.088 Uiso 0.50 1 calc PR A 2
C21B C 0.3950(8) 0.228(3) 0.0147(12) 0.150(8) Uani 0.50 1 d P . 2
H21D H 0.4287 0.2692 0.0076 0.225 Uiso 0.50 1 calc PR . 2
H21E H 0.3780 0.4115 0.0198 0.225 Uiso 0.50 1 calc PR . 2
H21F H 0.3715 0.1198 -0.0327 0.225 Uiso 0.50 1 calc PR . 2
N1B N 0.3131(3) 0.0739(18) 0.0676(4) 0.0590(18) Uani 0.50 1 d P . 2
C6B C 0.5007(3) 0.038(2) 0.1155(5) 0.057(2) Uani 0.50 1 d P . 2
H6B H 0.4983 0.1774 0.0745 0.069 Uiso 0.50 1 calc PR . 2
N3B N 0.4575(4) -0.046(2) 0.1351(5) 0.059(2) Uani 0.50 1 d P . 2
N4B N 0.5950(3) 0.0378(18) 0.1407(6) 0.069(2) Uani 0.50 1 d P C 2
C7 C 0.55376(14) -0.1188(18) 0.1672(2) 0.0782(11) Uani 1 1 d . . .
C12 C 0.33200(17) 0.347(2) 0.2686(3) 0.109(2) Uani 1 1 d . . .
H12 H 0.3621 0.4711 0.2875 0.131 Uiso 1 1 calc R A 1
C13 C 0.37376(17) 0.3489(16) 0.6470(2) 0.0820(12) Uani 1 1 d . . .
H13 H 0.4022 0.4614 0.6430 0.098 Uiso 1 1 calc R . .
N5 N 0.29491(11) 0.3715(13) 0.29599(16) 0.0688(8) Uani 1 1 d . A .
N6 N 0.32764(12) 0.3728(14) 0.59523(17) 0.0732(8) Uani 1 1 d . . .
N1S N 0.4854(5) -0.234(4) 0.3783(8) 0.163(6) Uani 0.50 1 d PDU . .
C1S C 0.4591(9) -0.115(8) 0.4089(13) 0.163(6) Uani 0.25 1 d PDU D 1
C2S C 0.4357(12) 0.053(8) 0.4649(15) 0.168(11) Uani 0.25 1 d PDU D 1
C3S C 0.5171(9) -0.082(6) 0.4239(13) 0.159(6) Uani 0.25 1 d PDU D 2
C4S C 0.5513(11) 0.112(6) 0.4965(11) 0.157(9) Uani 0.25 1 d PDU D 2
C8S C 0.4389(5) -0.27(3) 0.478(5) 0.34(3) Uani 0.25 1 d PDU . 4
C7S C 0.5000 -0.288(16) 0.5000 0.35(3) Uani 0.50 2 d SPDU . 4
N3S N 0.5463(3) -0.30(2) 0.527(4) 0.35(3) Uani 0.25 1 d PDU . 4

loop_
_atom_site_aniso_label
_atom_site_aniso_U_11
_atom_site_aniso_U_22
_atom_site_aniso_U_33
_atom_site_aniso_U_23
_atom_site_aniso_U_13
_atom_site_aniso_U_12
C1A 0.017(3) 0.064(6) 0.102(10) 0.007(6) 0.013(4) -0.013(4)
C2A 0.061(6) 0.034(4) 0.131(12) 0.017(6) 0.042(7) 0.005(4)
C3A 0.048(4) 0.069(5) 0.050(5) 0.015(4) 0.003(4) -0.018(4)
C4A 0.034(4) 0.055(5) 0.047(5) 0.001(4) -0.002(3) -0.008(3)
C5A 0.043(4) 0.081(7) 0.042(5) 0.014(6) -0.003(3) 0.038(6)
N2A 0.054(4) 0.044(4) 0.092(6) -0.004(4) 0.022(4) -0.012(3)
C8A 0.054(2) 0.185(5) 0.074(3) -0.012(5) 0.0359(19) -0.020(4)
C9A 0.046(5) 0.050(5) 0.072(6) 0.015(5) 0.006(4) -0.002(4)
C10A 0.055(5) 0.051(4) 0.044(4) 0.008(3) 0.025(4) -0.002(3)
C11A 0.056(5) 0.092(7) 0.037(4) 0.010(4) 0.002(4) 0.001(4)
C14A 0.070(6) 0.025(3) 0.063(5) -0.003(3) 0.016(4) 0.001(3)
C15A 0.070(6) 0.047(4) 0.094(7) 0.011(4) 0.012(5) 0.007(4)
C16A 0.082(2) 0.0629(18) 0.072(2) -0.013(3) 0.0249(17) -0.006(3)
C21A 0.057(5) 0.25(2) 0.045(4) -0.017(9) 0.013(3) 0.005(9)
N1A 0.078(6) 0.058(4) 0.061(5) 0.009(4) 0.002(4) -0.019(4)
C6A 0.061(5) 0.044(4) 0.082(6) 0.007(4) 0.035(5) 0.012(4)
N3A 0.042(4) 0.066(5) 0.079(6) 0.005(5) 0.026(4) -0.023(5)
N4A 0.071(5) 0.069(4) 0.055(4) -0.007(3) 0.028(4) 0.010(4)
C1B 0.076(7) 0.108(9) 0.036(4) -0.006(5) 0.013(4) -0.023(6)
C2B 0.050(5) 0.102(8) 0.017(3) -0.004(4) -0.001(3) 0.016(5)
C3B 0.081(6) 0.063(5) 0.038(4) -0.008(4) 0.024(4) -0.020(4)
C4B 0.102(8) 0.085(8) 0.053(6) -0.016(5) 0.030(5) 0.012(6)
C5B 0.065(6) 0.055(5) 0.064(7) -0.001(6) 0.033(5) 0.031(5)
N2B 0.057(5) 0.134(7) 0.043(4) 0.007(4) 0.014(3) 0.000(4)
C8B 0.054(2) 0.185(5) 0.074(3) -0.012(5) 0.0359(19) -0.020(4)
C9B 0.056(6) 0.121(11) 0.065(6) -0.024(6) 0.028(5) -0.017(6)
C10B 0.050(5) 0.091(7) 0.083(7) -0.017(6) 0.016(5) -0.018(5)
C11B 0.043(4) 0.046(4) 0.077(6) 0.000(4) 0.035(4) -0.009(3)
C14B 0.087(8) 0.109(8) 0.055(5) -0.001(5) 0.015(5) -0.003(6)
C15B 0.069(6) 0.097(7) 0.060(5) 0.027(5) 0.028(5) 0.019(5)
C16B 0.082(2) 0.0629(18) 0.072(2) -0.013(3) 0.0249(17) -0.006(3)
C21B 0.25(2) 0.043(5) 0.208(18) 0.008(8) 0.137(16) 0.003(8)
N1B 0.040(4) 0.084(5) 0.055(4) -0.005(4) 0.021(3) -0.013(3)
C6B 0.046(4) 0.097(6) 0.027(3) 0.021(4) 0.012(3) 0.002(4)
N3B 0.083(6) 0.053(4) 0.035(3) -0.001(4) 0.013(3) -0.030(5)
N4B 0.056(5) 0.071(5) 0.086(6) -0.005(4) 0.033(4) 0.002(4)
C7 0.0569(19) 0.118(3) 0.0593(19) 0.005(4) 0.0209(15) -0.022(3)
C12 0.060(2) 0.190(6) 0.071(2) 0.038(5) 0.0164(19) 0.004(4)
C13 0.068(2) 0.099(3) 0.069(2) -0.013(3) 0.0123(18) 0.011(3)
N5 0.0636(17) 0.0701(16) 0.0679(16) 0.007(3) 0.0182(13) 0.007(2)
N6 0.0702(19) 0.0795(18) 0.0681(17) 0.006(3) 0.0229(15) 0.005(3)
N1S 0.076(7) 0.279(15) 0.122(8) 0.093(10) 0.023(5) 0.020(8)
C1S 0.073(9) 0.271(16) 0.130(10) 0.095(12) 0.019(7) 0.019(10)
C2S 0.071(14) 0.25(2) 0.141(18) 0.086(17) -0.011(13) 0.033(16)
C3S 0.075(9) 0.271(16) 0.133(10) 0.099(11) 0.039(7) 0.010(10)
C4S 0.099(15) 0.25(2) 0.147(16) 0.124(15) 0.073(13) -0.014(14)
C8S 0.031(10) 0.57(7) 0.40(3) 0.001(10) 0.055(18) 0.000(10)
C7S 0.052(9) 0.57(7) 0.40(3) 0.000 0.054(16) 0.000
N3S 0.054(11) 0.57(7) 0.40(3) 0.000(10) 0.048(18) 0.006(10)

loop_
_atom_type_symbol
_atom_type_description
_atom_type_scat_dispersion_real
_atom_type_scat_dispersion_imag
_atom_type_scat_source
C C 0.0015 0.0009 'International Tables Vol C Tables 4.2.6.8 and 6.1.1.4'
H H 0.0000 0.0000 'International Tables Vol C Tables 4.2.6.8 and 6.1.1.4'
N N 0.0030 0.0019 'International Tables Vol C Tables 4.2.6.8 and 6.1.1.4'

loop_
_geom_angle_atom_site_label_1
_geom_angle_atom_site_label_2
_geom_angle_atom_site_label_3
_geom_angle
_geom_angle_site_symmetry_1
_geom_angle_site_symmetry_3
_geom_angle_publ_flag
C2A C1A N1A 125.1(9) . . ?
C2A C1A H1A 117.4 . . ?
N1A C1A H1A 117.4 . . ?
C1A C2A C3A 117.7(10) . . ?
C1A C2A H2A 121.1 . . ?
C3A C2A H2A 121.1 . . ?
C4A C3A C2A 117.7(10) . . ?
C4A C3A C12 122.4(6) . . ?
C2A C3A C12 119.8(9) . . ?
C5A C4A C3A 121.2(8) . . ?
C5A C4A H4A 119.4 . . ?
C3A C4A H4A 119.4 . . ?
C4A C5A N1A 121.4(10) . . ?
C4A C5A N2A 126.2(9) . . ?
N1A C5A N2A 112.3(11) . . ?
N3A N2A C5A 112.7(9) . . ?
N3A N2A C21A 122.0(8) . . ?
C5A N2A C21A 125.1(8) . . ?
C9A C8A N4A 125.3(6) . . ?
C9A C8A H8A 117.4 . . ?
N4A C8A H8A 117.4 . . ?
C8A C9A C10A 118.5(8) . . ?
C8A C9A H9A 120.8 . . ?
C10A C9A H9A 120.8 . . ?
C9A C10A C11A 119.6(9) . . ?
C9A C10A C13 122.7(7) . 2_656 ?
C11A C10A C13 117.7(7) . 2_656 ?
C7 C11A C10A 117.8(9) . . ?
C7 C11A H11A 121.1 . . ?
C10A C11A H11A 121.1 . . ?
N5 C14A C16A 109.9(5) . . ?
N5 C14A H14C 109.7 . . ?
C16A C14A H14C 109.7 . . ?
N5 C14A H14D 109.7 . . ?
C16A C14A H14D 109.7 . . ?
H14C C14A H14D 108.2 . . ?
N6 C15A C16A 105.4(6) . . ?
N6 C15A H15C 110.7 . . ?
C16A C15A H15C 110.7 . . ?
N6 C15A H15D 110.7 . . ?
C16A C15A H15D 110.7 . . ?
H15C C15A H15D 108.8 . . ?
C15A C16A C14A 111.5(6) . . ?
C15A C16A H16C 109.3 . . ?
C14A C16A H16C 109.3 . . ?
C15A C16A H16D 109.3 . . ?
C14A C16A H16D 109.3 . . ?
H16C C16A H16D 108.0 . . ?
N2A C21A H21A 109.5 . . ?
N2A C21A H21B 109.5 . . ?
H21A C21A H21B 109.5 . . ?
N2A C21A H21C 109.5 . . ?
H21A C21A H21C 109.5 . . ?
H21B C21A H21C 109.5 . . ?
C5A N1A C1A 116.2(10) . . ?
N3A C6A C7 115.5(8) . . ?
N3A C6A H6A 122.3 . . ?
C7 C6A H6A 122.3 . . ?
C6A N3A N2A 117.8(10) . . ?
C7 N4A C8A 109.3(6) . . ?
N1B C1B C2B 124.2(10) . . ?
N1B C1B H1B 117.9 . . ?
C2B C1B H1B 117.9 . . ?
C3B C2B C1B 117.3(9) . . ?
C3B C2B H2B 121.3 . . ?
C1B C2B H2B 121.3 . . ?
C2B C3B C4B 119.7(9) . . ?
C2B C3B C12 123.2(8) . 1_545 ?
C4B C3B C12 116.2(8) . 1_545 ?
C3B C4B C5B 116.4(10) . . ?
C3B C4B H4B 121.8 . . ?
C5B C4B H4B 121.8 . . ?
N1B C5B N2B 116.2(11) . . ?
N1B C5B C4B 124.3(10) . . ?
N2B C5B C4B 119.4(10) . . ?
N3B N2B C5B 121.2(9) . . ?
N3B N2B C21B 119.4(11) . . ?
C5B N2B C21B 119.4(11) . . ?
C10B C9B H9B 121.0 . . ?
C11B C10B C9B 114.0(10) . . ?
C11B C10B C13 122.4(8) . 2_646 ?
C9B C10B C13 122.1(9) . 2_646 ?
C7 C11B C10B 122.6(7) . . ?
C7 C11B H11B 118.7 . . ?
C10B C11B H11B 118.7 . . ?
N5 C14B H14A 110.9 . . ?
N5 C14B H14B 110.9 . . ?
H14A C14B H14B 108.9 . . ?
N6 C15B H15A 110.6 . . ?
N6 C15B H15B 110.6 . . ?
H15A C15B H15B 108.7 . . ?
N2B C21B H21D 109.5 . . ?
N2B C21B H21E 109.5 . . ?
H21D C21B H21E 109.5 . . ?
N2B C21B H21F 109.5 . . ?
H21D C21B H21F 109.5 . . ?
H21E C21B H21F 109.5 . . ?
C1B N1B C5B 117.7(10) . . ?
N3B C6B C7 113.8(7) . . ?
N3B C6B H6B 123.1 . . ?
C7 C6B H6B 123.1 . . ?
C6B N3B N2B 122.6(8) . . ?
C11B C7 C11A 62.9(4) . . ?
C11B C7 N4A 94.7(6) . . ?
C11A C7 N4A 124.7(6) . . ?
C11B C7 N4B 127.2(6) . . ?
C11A C7 N4B 97.3(7) . . ?
N4A C7 N4B 55.2(3) . . ?
C11B C7 C6B 127.0(5) . . ?
C11A C7 C6B 97.9(7) . . ?
N4A C7 C6B 131.9(5) . . ?
N4B C7 C6B 102.8(6) . . ?
C11B C7 C6A 92.9(6) . . ?
C11A C7 C6A 123.9(6) . . ?
N4A C7 C6A 105.9(6) . . ?
N4B C7 C6A 133.7(5) . . ?
C6B C7 C6A 55.6(3) . . ?
N5 C12 C3A 118.9(7) . . ?
N5 C12 C3B 104.9(7) . 1_565 ?
C3A C12 C3B 95.6(3) . 1_565 ?
N5 C12 H12 120.5 . . ?
C3A C12 H12 120.5 . . ?
C3B C12 H12 69.6 1_565 . ?
N6 C13 C10A 117.9(6) . 2_656 ?
N6 C13 C10B 108.2(5) . 2_666 ?
C10A C13 C10B 88.5(4) 2_656 2_666 ?
N6 C13 H13 121.0 . . ?
C10A C13 H13 121.0 2_656 . ?
C10B C13 H13 73.9 2_666 . ?
C12 N5 C14A 115.4(6) . . ?
C12 N5 C14B 107.1(7) . . ?
C14A N5 C14B 75.9(4) . . ?
C13 N6 C15B 104.4(5) . . ?
C13 N6 C15A 113.4(6) . . ?
C15B N6 C15A 75.5(4) . . ?
C1S N1S C3S 80(2) . . ?
N1S C1S C2S 168(2) . . ?
N1S C3S C4S 167(2) . . ?
N3S C8S C7S 28(10) 2_656 . ?
N3S C7S N3S 174(10) 2_656 . ?
N3S C7S C8S 10(6) 2_656 . ?
N3S C7S C8S 171(5) . . ?
N3S C7S C8S 171(5) 2_656 2_656 ?
N3S C7S C8S 10(6) . 2_656 ?
C8S C7S C8S 174(10) . 2_656 ?
C8S N3S C7S 142(10) 2_656 . ?

loop_
_geom_bond_atom_site_label_1
_geom_bond_atom_site_label_2
_geom_bond_distance
_geom_bond_site_symmetry_2
_geom_bond_publ_flag
C1A C2A 1.220(17) . ?
C1A N1A 1.418(14) . ?
C1A H1A 0.9300 . ?
C2A C3A 1.494(14) . ?
C2A H2A 0.9300 . ?
C3A C4A 1.345(13) . ?
C3A C12 1.666(13) . ?
C4A C5A 1.340(17) . ?
C4A H4A 0.9300 . ?
C5A N1A 1.362(14) . ?
C5A N2A 1.480(15) . ?
N2A N3A 1.360(11) . ?
N2A C21A 1.68(2) . ?
C8A C9A 1.259(12) . ?
C8A N4A 1.447(10) . ?
C8A H8A 0.9300 . ?
C9A C10A 1.377(13) . ?
C9A H9A 0.9300 . ?
C10A C11A 1.412(12) . ?
C10A C13 1.597(10) 2_656 ?
C11A C7 1.272(11) . ?
C11A H11A 0.9300 . ?
C14A N5 1.418(8) . ?
C14A C16A 1.577(9) . ?
C14A H14C 0.9700 . ?
C14A H14D 0.9700 . ?
C15A N6 1.524(11) . ?
C15A C16A 1.574(12) . ?
C15A H15C 0.9700 . ?
C15A H15D 0.9700 . ?
C16A H16C 0.9700 . ?
C16A H16D 0.9700 . ?
C21A H21A 0.9600 . ?
C21A H21B 0.9600 . ?
C21A H21C 0.9600 . ?
C6A N3A 1.315(13) . ?
C6A C7 1.557(11) . ?
C6A H6A 0.9300 . ?
N4A C7 1.422(9) . ?
C1B N1B 1.299(13) . ?
C1B C2B 1.532(15) . ?
C1B H1B 0.9300 . ?
C2B C3B 1.350(13) . ?
C2B H2B 0.9300 . ?
C3B C4B 1.463(15) . ?
C3B C12 1.791(11) 1_545 ?
C4B C5B 1.470(18) . ?
C4B H4B 0.9300 . ?
C5B N1B 1.347(14) . ?
C5B N2B 1.403(15) . ?
N2B N3B 1.373(13) . ?
N2B C21B 1.481(18) . ?
C9B C10B 1.468(15) . ?
C9B H9B 0.9300 . ?
C10B C11B 1.442(13) . ?
C10B C13 1.685(13) 2_646 ?
C11B C7 1.267(10) . ?
C11B H11B 0.9300 . ?
C14B N5 1.497(12) . ?
C14B H14A 0.9700 . ?
C14B H14B 0.9700 . ?
C15B N6 1.492(12) . ?
C15B H15A 0.9700 . ?
C15B H15B 0.9700 . ?
C21B H21D 0.9600 . ?
C21B H21E 0.9600 . ?
C21B H21F 0.9600 . ?
C6B N3B 1.356(12) . ?
C6B C7 1.534(10) . ?
C6B H6B 0.9300 . ?
N4B C7 1.502(9) . ?
C12 N5 1.239(5) . ?
C12 C3B 1.791(11) 1_565 ?
C12 H12 0.9300 . ?
C13 N6 1.228(4) . ?
C13 C10A 1.597(10) 2_656 ?
C13 C10B 1.685(13) 2_666 ?
C13 H13 0.9300 . ?
N1S C1S 1.145(5) . ?
N1S C3S 1.146(5) . ?
C1S C2S 1.525(5) . ?
C3S C4S 1.525(5) . ?
C8S N3S 0.45(7) 2_656 ?
C8S C7S 1.522(5) . ?
C7S N3S 1.144(5) 2_656 ?
C7S N3S 1.144(5) . ?
C7S C8S 1.522(5) 2_656 ?
N3S C8S 0.45(7) 2_656 ?
